data_9004682
loop_
_publ_author_name
'Galliski, M. A.'
'Hawthorne, F. C.'

_publ_section_title
;
 Refinement of the crystal structure of ushkovite from Nevados De Palermo,
 Republica Argentina
;
_journal_name_full 'The Canadian Mineralogist'
_journal_page_first 929
_journal_page_last 937
_journal_paper_doi 10.2113/gscanmin.40.3.929
_journal_volume 40
_journal_year 2002
_chemical_compound_source 'Nevados De Palermo, Republica Argentina'
_chemical_formula_sum 'Al0.02 Fe1.98 H18 Mg0.99 Mn0.01 O18 P2'
_chemical_name_mineral Ushkovite
_space_group_IT_number 2
_symmetry_space_group_name_Hall '-P 1'
_symmetry_space_group_name_H-M 'P -1'
_cell_angle_alpha 108.278
_cell_angle_beta 111.739
_cell_angle_gamma 71.626
_cell_formula_units_Z 1
_cell_length_a 5.3468
_cell_length_b 10.592
_cell_length_c 7.2251
_cell_volume 351.593
_database_code_amcsd 0005775
_exptl_crystal_density_diffrn 2.379
_cod_original_formula_sum '(Mg.99 Mn.01) (Fe1.98 Al.02) P2 O18 H18'
_cod_database_code 9004682

loop_
_space_group_symop_operation_xyz
x,y,z
-x,-y,-z

loop_
_atom_site_aniso_label
_atom_site_aniso_U_11
_atom_site_aniso_U_22
_atom_site_aniso_U_33
_atom_site_aniso_U_12
_atom_site_aniso_U_13
_atom_site_aniso_U_23
MgM(1) 0.00880 0.00870 0.01700 -0.00120 0.00420 0.00340
MnM(1) 0.00880 0.00870 0.01700 -0.00120 0.00420 0.00340
FeM(2) 0.00760 0.00980 0.00640 -0.00230 0.00200 0.00230
AlM(2) 0.00760 0.00980 0.00640 -0.00230 0.00200 0.00230
FeM(3) 0.00910 0.01130 0.00660 -0.00330 0.00180 0.00200
AlM(3) 0.00910 0.01130 0.00660 -0.00330 0.00180 0.00200
P 0.00640 0.00780 0.00790 -0.00160 0.00180 0.00220
O(1) 0.01100 0.01100 0.01230 -0.00360 0.00570 0.00220
O(2) 0.01070 0.01470 0.00820 -0.00500 0.00200 0.00820
O(3) 0.01200 0.00900 0.01900 0.00000 0.00580 0.00550
O(4) 0.00620 0.01270 0.00940 -0.00100 0.00110 0.00230
O-h(5) 0.00850 0.02250 0.00760 -0.00400 0.00170 0.00520
OW(6) 0.01490 0.01610 0.01220 -0.00080 0.00280 0.00340
OW(7) 0.02800 0.02820 0.02040 -0.00470 0.00140 0.00640
OW(8) 0.01550 0.01600 0.06780 -0.00070 0.01760 0.01600
OW(9) 0.02670 0.03260 0.02530 -0.00650 0.01070 0.01030

loop_
_atom_site_label
_atom_site_fract_x
_atom_site_fract_y
_atom_site_fract_z
_atom_site_occupancy
_atom_site_U_iso_or_equiv
_atom_site_type_symbol
_atom_site_attached_hydrogens
MgM(1) 0.00000 0.00000 0.00000 0.99000 0.01140 Mg 0
MnM(1) 0.00000 0.00000 0.00000 0.01000 0.01140 Mn 0
FeM(2) 0.00000 0.50000 0.00000 0.99000 0.00770 Fe 0
AlM(2) 0.00000 0.50000 0.00000 0.01000 0.00770 Al 0
FeM(3) 0.00000 0.50000 0.50000 0.99000 0.00890 Fe 0
AlM(3) 0.00000 0.50000 0.50000 0.01000 0.00890 Al 0
P 0.34610 0.67354 0.93022 1.00000 0.00740 P 0
O(1) 0.17220 0.65470 0.04370 1.00000 0.01060 O 0
O(2) 0.30290 0.57850 0.71540 1.00000 0.01160 O 0
O(3) 0.26700 0.82210 0.91250 1.00000 0.01300 O 0
O(4) 0.34330 0.36230 0.94880 1.00000 0.01010 O 0
O-h(5) 0.15750 0.50470 0.29790 1.00000 0.01250 O 0
OW(6) 0.23960 0.30580 0.54430 1.00000 0.01540 O 0
OW(7) 0.23260 0.00530 0.31020 1.00000 0.02750 O 0
OW(8) 0.22740 0.11040 0.96850 1.00000 0.03070 O 0
OW(9) 0.26340 0.80430 0.50930 1.00000 0.02640 O 0
H(1) 0.35900 0.48000 0.32900 1.00000 0.05000 H 0
H(2) 0.29500 0.31800 0.69300 1.00000 0.05000 H 0
H(3) 0.41600 0.27100 0.51400 1.00000 0.05000 H 0
H(4) 0.23100 0.09600 0.40200 1.00000 0.05000 H 0
H(5) 0.20900 -0.05300 0.38100 1.00000 0.05000 H 0
H(6) 0.12800 0.20500 0.96600 1.00000 0.05000 H 0
H(7) 0.42300 0.11100 0.00800 1.00000 0.05000 H 0
H(8) 0.25300 0.81800 0.64700 1.00000 0.05000 H 0
H(9) 0.16000 0.73500 0.41600 1.00000 0.05000 H 0

loop_
_cod_changelog_entry_id
_cod_changelog_entry_author
_cod_changelog_entry_date
_cod_changelog_entry_text
1
;cod-tools version 3.8.0
Id: cif_guess_AMCSD_atom_types 9581 2023-05-17 12:35:41Z saulius
;
2023-05-23T09:18:52+03:00
;Derived atom types and hydrogen counts
from atom names that follow the AMCSD naming convention
(Wat == water, O-H == hydroxyl).
;
2
;cod-tools version 3.10.1
Id: cif_fix_AMCSD_aniso_labels 10200 2024-08-01 14:09:44Z saulius
;
2024-08-02T12:20:42+03:00
;Changed the following '_atom_site_aniso_label' values:
'Oh(5)' -> 'O-h(5)'
;

loop_
_cod_related_entry_id
_cod_related_entry_database
_cod_related_entry_code
1 AMCSD 0005775
